data_4502057
loop_
_publ_author_name
'Lapidus, Saul H.'
'Stephens, Peter W.'
'Arora, Kapildev K.'
'Shattock, Tanise R.'
'Zaworotko, Michael J.'

_publ_section_title
;
 A Comparison of Cocrystal Structure Solutions from Powder and Single
 Crystal Techniques
;
_journal_issue 10
_journal_name_full 'Crystal Growth &amp; Design'
_journal_page_first 4630
_journal_paper_doi 10.1021/cg1009237
_journal_volume 10
_journal_year 2010
_chemical_formula_moiety ' C12 H10 N2, C7 H6 O3'
_chemical_formula_sum 'C19 H16 N2 O3'
_chemical_formula_weight 320.34
_chemical_name_common '1:1 Co-crystal of 3HBA + BPEE'
_chemical_name_systematic
;
 1:1 Co-crystal of 3-hydroxybenzoic acid and trans-1,2-bis(4-pyridyl)ethene 
;
_space_group_IT_number 2
_symmetry_cell_setting triclinic
_symmetry_space_group_name_Hall '-P 1'
_symmetry_space_group_name_H-M 'P -1'
_cell_angle_alpha 114.4508(34)
_cell_angle_beta 104.4508(31)
_cell_angle_gamma 93.1661(28)
_cell_formula_units_Z 2
_cell_length_a 8.12889(24)
_cell_length_b 10.36002(31)
_cell_length_c 10.91631(33)
_cell_measurement_temperature 300
_cell_volume 797.19(5)
_computing_cell_refinement TOPAS-Academic
_computing_data_collection SPEC
_computing_data_reduction TOPAS-Academic
_computing_structure_refinement TOPAS-Academic
_computing_structure_solution TOPAS-Academic
_diffrn_ambient_temperature 300
_diffrn_detector 'NaI scintillation counter'
_diffrn_measurement_device_type 'Huber diffractometer'
_diffrn_radiation_monochromator 'Si(111) channel cut'
_diffrn_radiation_type synchrotron
_diffrn_radiation_wavelength 0.697865
_diffrn_source synchrotron
_pd_block_diffractogram_id Saul_7
_pd_instr_location
;
X16C, National Synchrotron Light Source, Brookhaven National Laboratory
;
_pd_meas_2theta_range_inc 0.005
_pd_meas_2theta_range_max 35.0
_pd_meas_2theta_range_min 3.5
_pd_meas_number_of_points 6301
_pd_meas_scan_method step
_pd_proc_2theta_range_inc 0.005
_pd_proc_2theta_range_max 35.0
_pd_proc_2theta_range_min 3.5
_pd_proc_ls_background_function
;
Chebyshev polynomial with 64 coefficients
;
_pd_proc_ls_pref_orient_corr
;
none
;
_pd_proc_ls_profile_function
;
Simple_Axial_model function with Rp=9999,Rs=330 in TOPAS-Academic
;
_pd_proc_ls_prof_R_factor 0.05026
_pd_proc_ls_prof_wR_expected 0.03537
_pd_proc_ls_prof_wR_factor 0.05239
_pd_proc_wavelength 0.697865
_pd_spec_mounting
;
capillary
;
_pd_spec_mount_mode transmission
_pd_spec_shape cylinder
_refine_ls_goodness_of_fit_all 1.481
_refine_ls_number_parameters 64
_refine_ls_weighting_details 1/(sigma*sigma)
_refine_ls_weighting_scheme sigma
_cod_data_source_file cg1009237_si_007.cif
_cod_data_source_block Saul_7
_cod_depositor_comments
;
The following automatic conversions were performed:

'_symmetry_cell_setting' value 'Triclinic' changed to 'triclinic'
according to /home/saulius/struct/CIF-dictionaries/cif_core.dic
dictionary named 'cif_core.dic' version 2.4.2 from 2011-04-26.

Automatic conversion script
Id: cif_fix_values 1715 2011-07-08 13:25:40Z adriana 
;
_cod_original_cell_volume 797.187(51)
_cod_original_sg_symbol_H-M P-1
_cod_database_code 4502057

loop_
_symmetry_equiv_pos_as_xyz
'x, y, z'
'-x, -y, -z'

loop_
_atom_site_label
_atom_site_type_symbol
_atom_site_symmetry_multiplicity
_atom_site_fract_x
_atom_site_fract_y
_atom_site_fract_z
_atom_site_occupancy
_atom_site_B_iso_or_equiv
C1 C 0 -0.2043526 0.003971016 0.04847884 1 5.097(93)
C2 C 0 -0.3224058 0.05168574 -0.03435984 1 5.097(93)
C3 C 0 -0.4166225 -0.0445595 -0.1736601 1 5.097(93)
C4 C 0 -0.392786 -0.1885195 -0.2301216 1 5.097(93)
C5 C 0 -0.2747328 -0.2362342 -0.1472829 1 5.097(93)
C6 C 0 -0.1805161 -0.139989 -0.00798269 1 5.097(93)
C7 C 0 -0.1037916 0.1066971 0.1971591 1 5.097(93)
O2 O 0 -0.11097 0.2350172 0.2492045 1 5.097(93)
O1 O 0 -0.008215653 0.04144582 0.2632316 1 5.097(93)
O3 O 0 -0.5365895 0.003928755 -0.2578417 1 5.097(93)
H2 H 0 -0.3376812 0.1439413 0.001823055 1 5.097(93)
H4 H 0 -0.453164 -0.2501974 -0.319391 1 5.097(93)
H5 H 0 -0.2594575 -0.3284897 -0.1834658 1 5.097(93)
H6 H 0 -0.1048627 -0.1705665 0.04510379 1 5.097(93)
H1O H 0 0.05789915 0.09242468 0.353334 1 5.097(93)
H3O H 0 -0.5969675 -0.0577492 -0.3471111 1 5.097(93)
C16 C 0 0.5250803 0.4757339 0.04989638 1 5.097(93)
C13 C 0 0.6261297 0.5820027 0.20204 1 5.097(93)
C14 C 0 0.6950036 0.7233382 0.233528 1 5.097(93)
N11 N 0 0.8103678 0.7783201 0.4767493 1 5.097(93)
C15 C 0 0.7875632 0.8206786 0.372889 1 5.097(93)
C11 C 0 0.7440558 0.6422421 0.4464327 1 5.097(93)
C12 C 0 0.6514962 0.5449017 0.3070717 1 5.097(93)
H14 H 0 0.6798249 0.751532 0.1643984 1 5.097(93)
H15 H 0 0.8317005 0.9112523 0.3930678 1 5.097(93)
H11 H 0 0.7592345 0.6140483 0.5155623 1 5.097(93)
H12 H 0 0.6088511 0.4550537 0.2900238 1 5.097(93)
H16 H 0 0.4840507 0.3867577 0.03614766 1 5.097(93)
C26 C 0 0.01269896 0.4815994 0.05440687 1 5.097(93)
C23 C 0 0.1105052 0.5938023 0.2050601 1 5.097(93)
C24 C 0 0.2031949 0.7243932 0.2281141 1 5.097(93)
N21 N 0 0.2897982 0.8003889 0.4767762 1 5.097(93)
C25 C 0 0.2927837 0.8271692 0.3661099 1 5.097(93)
C21 C 0 0.2005563 0.6746558 0.4545798 1 5.097(93)
C22 C 0 0.1109675 0.5718798 0.3165839 1 5.097(93)
H24 H 0 0.2051821 0.7422182 0.1544545 1 5.097(93)
H25 H 0 0.3521832 0.9108572 0.3808838 1 5.097(93)
H21 H 0 0.1985691 0.6568308 0.5282393 1 5.097(93)
H22 H 0 0.05269372 0.4891861 0.3050097 1 5.097(93)
H26 H 0 -0.04432361 0.4000499 0.04619705 1 5.097(93)

loop_
_atom_type_symbol
_atom_type_description
_atom_type_scat_dispersion_real
_atom_type_scat_dispersion_imag
_atom_type_scat_source
C C 0.0033 0.0016 'International Tables Vol C Tables 4.2.6.8 and 6.1.1.4'
H H 0.0000 0.0000 'International Tables Vol C Tables 4.2.6.8 and 6.1.1.4'
N N 0.0061 0.0033 'International Tables Vol C Tables 4.2.6.8 and 6.1.1.4'
O O 0.0106 0.0060 'International Tables Vol C Tables 4.2.6.8 and 6.1.1.4'

loop_
_geom_angle_atom_site_label_1
_geom_angle_atom_site_label_2
_geom_angle_atom_site_label_3
_geom_angle
_geom_angle_site_symmetry_1
_geom_angle_site_symmetry_3
_geom_angle_publ_flag
C7 O1 H1O 120.00 . . no
C3 O3 H3O 120.00 . . no
C11 N11 C15 120.00 . . yes
C21 N21 C25 120.00 . . yes
N11 C11 C12 120.00 . . yes
C11 C12 C13 121.95(16) . . no
C12 C13 C14 118.05(16) . . no
C14 C13 C16 120.00 . . no
C12 C13 C16 121.95(16) . . no
C13 C14 C15 120.00 . . no
N11 C15 C14 120.00 . . yes
C13 C16 C16 120.00 . 2_665 no
N11 C11 H11 120.00 . . no
C12 C11 H11 120.00 . . no
C11 C12 H12 118.00 . . no
C13 C12 H12 120.00 . . no
C15 C14 H14 120.00 . . no
C13 C14 H14 120.00 . . no
N11 C15 H15 120.00 . . no
C14 C15 H15 120.00 . . no
C13 C16 H16 116.00 . . no
C16 C16 H16 123.00 2_665 . no
N21 C21 C22 120.00 . . yes
C21 C22 C23 121.95(16) . . no
C24 C23 C26 120.00 . . no
C22 C23 C26 121.95(16) . . no
C22 C23 C24 118.05(16) . . no
C23 C24 C25 120.00 . . no
N21 C25 C24 120.00 . . yes
C23 C26 C26 120.00 . 2_565 no
N21 C21 H21 120.00 . . no
C22 C21 H21 120.00 . . no
C23 C22 H22 120.00 . . no
C21 C22 H22 118.00 . . no
C23 C24 H24 120.00 . . no
C25 C24 H24 120.00 . . no
C24 C25 H25 120.00 . . no
N21 C25 H25 120.00 . . no
C26 C26 H26 123.00 2_565 . no
C23 C26 H26 116.00 . . no
C2 C1 C7 120.00 . . no
C6 C1 C7 120.00 . . no
C2 C1 C6 120.00 . . no
C1 C2 C3 120.00 . . no
O3 C3 C4 120.00 . . yes
O3 C3 C2 120.00 . . yes
C2 C3 C4 120.00 . . no
C3 C4 C5 120.00 . . no
C4 C5 C6 120.00 . . no
C1 C6 C5 120.00 . . no
O2 C7 C1 122.98 . . yes
O1 C7 O2 125.01(80) . . yes
O1 C7 C1 112.0(11) . . yes
C1 C2 H2 120.00 . . no
C3 C2 H2 120.00 . . no
C3 C4 H4 120.00 . . no
C5 C4 H4 120.00 . . no
C4 C5 H5 120.00 . . no
C6 C5 H5 120.00 . . no
C1 C6 H6 120.00 . . no
C5 C6 H6 120.00 . . no

loop_
_geom_bond_atom_site_label_1
_geom_bond_atom_site_label_2
_geom_bond_distance
_geom_bond_site_symmetry_2
_geom_bond_publ_flag
O1 C7 1.328(15) . yes
O2 C7 1.222(15) . yes
O3 C3 1.4272(97) . yes
O1 H1O 0.9000 . no
O3 H3O 0.9000 . no
N11 C11 1.3522(30) . yes
N11 C15 1.3522(30) . yes
N21 C21 1.3522(30) . yes
N21 C25 1.3522(30) . yes
C11 C12 1.4044(29) . no
C12 C13 1.3268(47) . no
C13 C14 1.4044(29) . no
C13 C16 1.5332(96) . no
C14 C15 1.4044(29) . no
C16 C16 1.364(13) 2_665 no
C11 H11 0.9000 . no
C12 H12 0.9000 . no
C14 H14 0.9000 . no
C15 H15 0.9000 . no
C16 H16 0.9000 . no
C21 C22 1.4044(29) . no
C22 C23 1.3268(47) . no
C23 C24 1.4044(29) . no
C23 C26 1.5332(96) . no
C24 C25 1.4044(29) . no
C26 C26 1.364(13) 2_565 no
C21 H21 0.9000 . no
C22 H22 0.9000 . no
C24 H24 0.9000 . no
C25 H25 0.9000 . no
C26 H26 0.9000 . no
C1 C7 1.499(16) . no
C1 C2 1.4044(29) . no
C1 C6 1.4044(29) . no
C2 C3 1.4044(29) . no
C3 C4 1.4044(29) . no
C4 C5 1.4044(29) . no
C5 C6 1.4044(29) . no
C2 H2 0.9000 . no
C4 H4 0.9000 . no
C5 H5 0.9000 . no
C6 H6 0.9000 . no

loop_
_geom_torsion_atom_site_label_1
_geom_torsion_atom_site_label_2
_geom_torsion_atom_site_label_3
_geom_torsion_atom_site_label_4
_geom_torsion
_geom_torsion_site_symmetry_3
_geom_torsion_site_symmetry_4
_geom_torsion_publ_flag
C15 N11 C11 C12 0.00 . . no
C11 N11 C15 C14 0.00 . . no
C25 N21 C21 C22 0.00 . . no
C21 N21 C25 C24 0.00 . . no
N11 C11 C12 C13 0.00 . . no
C11 C12 C13 C16 180.00 . . no
C11 C12 C13 C14 0.00 . . no
C14 C13 C16 C16 -11.91 . 2_665 no
C12 C13 C14 C15 0.02 . . no
C12 C13 C16 C16 168.09 . 2_665 no
C16 C13 C14 C15 -180.00 . . no
C13 C14 C15 N11 0.00 . . no
C13 C16 C16 C13 179.98 2_665 2_665 no
N21 C21 C22 C23 -0.02 . . no
C21 C22 C23 C26 -180.00 . . no
C21 C22 C23 C24 -0.02 . . no
C22 C23 C24 C25 0.00 . . no
C26 C23 C24 C25 179.98 . . no
C24 C23 C26 C26 -12.69 . 2_565 no
C22 C23 C26 C26 167.31 . 2_565 no
C23 C24 C25 N21 0.00 . . no
C23 C26 C26 C23 180.00 2_565 2_565 no
C6 C1 C2 C3 -0.02 . . no
C7 C1 C2 C3 180.00 . . no
C2 C1 C6 C5 0.02 . . no
C7 C1 C6 C5 -179.98 . . no
C2 C1 C7 O1 175.34 . . no
C2 C1 C7 O2 -4.66 . . no
C6 C1 C7 O1 -4.66 . . no
C6 C1 C7 O2 175.34 . . no
C1 C2 C3 O3 -180.00 . . no
C1 C2 C3 C4 0.00 . . no
O3 C3 C4 C5 -180.00 . . no
C2 C3 C4 C5 0.00 . . no
C3 C4 C5 C6 0.00 . . no
C4 C5 C6 C1 -0.02 . . no
